data_4025675
loop_
_publ_author_name
'Grazia Cafeo'
'Howard M. Colquhoun'
'Angela Cuzzola'
'Mario Gattuso'
'Franz H. Kohnke'
'Luca Valenti'
'Andrew J. P. White'

_publ_section_title
;
 Synthesis, X-ray Structure, and Anion-Binding Properties of a
 Cryptand-Like Hybrid Calixpyrrole
;
_journal_name_full 'Journal of Organic Chemistry'
_journal_page_first 6263
_journal_page_last 6266
_journal_paper_doi 10.1021/jo1010262
_journal_volume 75
_journal_year 2010
_chemical_formula_moiety 'C62 H68 N6, 3(C3 H6 O)'
_chemical_formula_sum 'C71 H86 N6 O3'
_chemical_formula_weight 1071.46
_chemical_name_systematic
; 
 ? 
;
_space_group_IT_number 14
_symmetry_cell_setting monoclinic
_symmetry_space_group_name_Hall '-P 2yn'
_symmetry_space_group_name_H-M 'P 1 21/n 1'
_atom_sites_solution_hydrogens geom
_atom_sites_solution_primary direct
_atom_sites_solution_secondary difmap
_audit_creation_method SHELXL-97
_cell_angle_alpha 90.00
_cell_angle_beta 102.5717(16)
_cell_angle_gamma 90.00
_cell_formula_units_Z 4
_cell_length_a 13.3422(2)
_cell_length_b 22.6427(4)
_cell_length_c 21.7077(3)
_cell_measurement_reflns_used 14699
_cell_measurement_temperature 173(2)
_cell_measurement_theta_max 32.8406
_cell_measurement_theta_min 2.8363
_cell_volume 6400.74(18)
_computing_cell_refinement 'CrysAlis RED, Oxford Diffraction Ltd'
_computing_data_collection 'CrysAlis CCD, Oxford Diffraction Ltd'
_computing_data_reduction 'CrysAlis RED, Oxford Diffraction Ltd'
_computing_molecular_graphics 'Bruker SHELXTL'
_computing_publication_material 'Bruker SHELXTL'
_computing_structure_refinement 'SHELXL-97 (Sheldrick, 1997)'
_computing_structure_solution 'SHELXS-97 (Sheldrick, 1990)'
_diffrn_ambient_temperature 173(2)
_diffrn_detector_area_resol_mean 15.9863
_diffrn_measured_fraction_theta_full 0.976
_diffrn_measured_fraction_theta_max 0.839
_diffrn_measurement_device_type 'OD Xcalibur 3'
_diffrn_measurement_method 'omega scans'
_diffrn_radiation_monochromator graphite
_diffrn_radiation_source 'Enhance (Mo) X-ray Source'
_diffrn_radiation_type MoK\a
_diffrn_radiation_wavelength 0.71073
_diffrn_reflns_av_R_equivalents 0.0218
_diffrn_reflns_av_sigmaI/netI 0.0549
_diffrn_reflns_limit_h_max 19
_diffrn_reflns_limit_h_min -20
_diffrn_reflns_limit_k_max 34
_diffrn_reflns_limit_k_min -32
_diffrn_reflns_limit_l_max 32
_diffrn_reflns_limit_l_min -31
_diffrn_reflns_number 41615
_diffrn_reflns_theta_full 25.00
_diffrn_reflns_theta_max 32.90
_diffrn_reflns_theta_min 2.84
_diffrn_standards_number 0
_exptl_absorpt_coefficient_mu 0.068
_exptl_absorpt_correction_T_max 0.991
_exptl_absorpt_correction_T_min 0.981
_exptl_absorpt_correction_type analytical
_exptl_absorpt_process_details
; 
CrysAlisPro, Oxford Diffraction Ltd., 
Version 1.171.33.34d (release 27-02-2009 CrysAlis171 .NET) 
(compiled Feb 27 2009,15:38:38) 
Analytical numeric absorption correction using a multifaceted crystal 
model based on expressions derived by R.C. Clark & J.S. Reid. 
(Clark, R. C. & Reid, J. S. (1995). Acta Cryst. A51, 887-897) 
;
_exptl_crystal_colour Yellow
_exptl_crystal_density_diffrn 1.112
_exptl_crystal_density_method 'not measured'
_exptl_crystal_description prisms
_exptl_crystal_F_000 2312
_exptl_crystal_size_max 0.37
_exptl_crystal_size_mid 0.29
_exptl_crystal_size_min 0.17
_refine_diff_density_max 0.388
_refine_diff_density_min -0.279
_refine_diff_density_rms 0.037
_refine_ls_extinction_method none
_refine_ls_goodness_of_fit_ref 0.970
_refine_ls_hydrogen_treatment mixed
_refine_ls_matrix_type full
_refine_ls_number_parameters 789
_refine_ls_number_reflns 20074
_refine_ls_number_restraints 78
_refine_ls_restrained_S_all 0.969
_refine_ls_R_factor_all 0.0910
_refine_ls_R_factor_gt 0.0511
_refine_ls_shift/su_max 0.001
_refine_ls_shift/su_mean 0.000
_refine_ls_structure_factor_coef Fsqd
_refine_ls_weighting_details 'calc w=1/[\s^2^(Fo^2^)+(0.0704P)^2^+0.0000P] where P=(Fo^2^+2Fc^2^)/3'
_refine_ls_weighting_scheme calc
_refine_ls_wR_factor_gt 0.1244
_refine_ls_wR_factor_ref 0.1328
_reflns_number_gt 11778
_reflns_number_total 20074
_reflns_threshold_expression >2sigma(I)
_cod_data_source_file jo1010262_si_002.cif
_cod_data_source_block 3
_cod_depositor_comments
;
The following automatic conversions were performed:

'_symmetry_cell_setting' value 'Monoclinic' changed to 'monoclinic'
according to the built-in table from CIF Core dictionary named
'cif_core.dic' version 2.4.1 from 2010-06-29.

Automatic conversion script
Id: cif_fix_values 1646 2011-03-28 12:23:43Z adriana 
;
_cod_database_code 4025675

loop_
_symmetry_equiv_pos_as_xyz
'x, y, z'
'-x+1/2, y+1/2, -z+1/2'
'-x, -y, -z'
'x-1/2, -y-1/2, z-1/2'

loop_
_atom_site_label
_atom_site_type_symbol
_atom_site_fract_x
_atom_site_fract_y
_atom_site_fract_z
_atom_site_U_iso_or_equiv
_atom_site_adp_type
_atom_site_occupancy
_atom_site_symmetry_multiplicity
_atom_site_calc_flag
_atom_site_refinement_flags
_atom_site_disorder_assembly
_atom_site_disorder_group
C1 C 0.24519(9) 0.62753(5) 0.81837(5) 0.0286(2) Uani 1 1 d . . .
H1A H 0.2945 0.6127 0.8567 0.034 Uiso 1 1 calc R . .
C2 C 0.26633(9) 0.59607(5) 0.76113(6) 0.0311(3) Uani 1 1 d . . .
N3 N 0.36228(8) 0.59803(5) 0.74839(5) 0.0350(2) Uani 1 1 d D . .
H3 H 0.4165(7) 0.6169(6) 0.7721(6) 0.057(5) Uiso 1 1 d D . .
C4 C 0.36220(11) 0.57225(5) 0.69124(6) 0.0382(3) Uani 1 1 d . . .
C5 C 0.26425(11) 0.55239(6) 0.66807(6) 0.0411(3) Uani 1 1 d . . .
H5A H 0.2409 0.5321 0.6293 0.049 Uiso 1 1 calc R . .
C6 C 0.20363(11) 0.56735(5) 0.71208(6) 0.0373(3) Uani 1 1 d . . .
H6A H 0.1327 0.5590 0.7082 0.045 Uiso 1 1 calc R . .
C7 C 0.45747(11) 0.57480(7) 0.66406(6) 0.0470(4) Uani 1 1 d . . .
C8 C 0.43862(15) 0.53872(7) 0.60224(7) 0.0621(5) Uani 1 1 d . . .
H8A H 0.3809 0.5559 0.5717 0.093 Uiso 1 1 calc R . .
H8B H 0.4226 0.4977 0.6110 0.093 Uiso 1 1 calc R . .
H8C H 0.5004 0.5397 0.5848 0.093 Uiso 1 1 calc R . .
C9 C 0.54835(13) 0.54681(9) 0.71103(8) 0.0683(5) Uani 1 1 d . . .
H9A H 0.5619 0.5694 0.7505 0.102 Uiso 1 1 calc R . .
H9B H 0.6095 0.5473 0.6929 0.102 Uiso 1 1 calc R . .
H9C H 0.5314 0.5059 0.7196 0.102 Uiso 1 1 calc R . .
C10 C 0.47682(10) 0.63922(6) 0.64939(6) 0.0408(3) Uani 1 1 d . . .
C11 C 0.39483(9) 0.67285(6) 0.61558(5) 0.0344(3) Uani 1 1 d . . .
H11A H 0.3294 0.6546 0.6031 0.041 Uiso 1 1 calc R . .
C12 C 0.40472(9) 0.73124(6) 0.59962(5) 0.0341(3) Uani 1 1 d . . .
C13 C 0.50134(10) 0.75776(7) 0.61840(7) 0.0476(4) Uani 1 1 d . . .
H13A H 0.5104 0.7980 0.6083 0.057 Uiso 1 1 calc R . .
C14 C 0.58342(12) 0.72567(9) 0.65149(8) 0.0610(5) Uani 1 1 d . . .
H14A H 0.6488 0.7440 0.6637 0.073 Uiso 1 1 calc R . .
C15 C 0.57212(11) 0.66740(8) 0.66710(7) 0.0548(4) Uani 1 1 d . . .
H15A H 0.6296 0.6462 0.6901 0.066 Uiso 1 1 calc R . .
C16 C 0.31400(9) 0.76653(6) 0.56051(6) 0.0339(3) Uani 1 1 d . . .
C17 C 0.33016(12) 0.77342(8) 0.49279(7) 0.0563(4) Uani 1 1 d . . .
H17A H 0.2730 0.7960 0.4675 0.084 Uiso 1 1 calc R . .
H17B H 0.3330 0.7343 0.4739 0.084 Uiso 1 1 calc R . .
H17C H 0.3947 0.7944 0.4938 0.084 Uiso 1 1 calc R . .
C18 C 0.30821(12) 0.82842(6) 0.58909(8) 0.0488(4) Uani 1 1 d . . .
H18A H 0.2503 0.8502 0.5636 0.073 Uiso 1 1 calc R . .
H18B H 0.3722 0.8498 0.5895 0.073 Uiso 1 1 calc R . .
H18C H 0.2985 0.8246 0.6324 0.073 Uiso 1 1 calc R . .
C19 C 0.21480(9) 0.73394(5) 0.55841(5) 0.0266(2) Uani 1 1 d . . .
N20 N 0.16400(7) 0.73814(4) 0.60704(4) 0.0267(2) Uani 1 1 d D . .
H20 H 0.1826(10) 0.7625(4) 0.6403(4) 0.036(4) Uiso 1 1 d D . .
C21 C 0.08183(8) 0.70043(5) 0.59786(5) 0.0243(2) Uani 1 1 d . . .
C22 C 0.07997(9) 0.67108(5) 0.54258(5) 0.0281(2) Uani 1 1 d . . .
H22A H 0.0317 0.6418 0.5241 0.034 Uiso 1 1 calc R . .
C23 C 0.16327(9) 0.69221(5) 0.51782(5) 0.0294(2) Uani 1 1 d . . .
H23A H 0.1804 0.6796 0.4797 0.035 Uiso 1 1 calc R . .
C24 C 0.01868(8) 0.69469(5) 0.64721(5) 0.0243(2) Uani 1 1 d . . .
H24A H 0.0651 0.6785 0.6860 0.029 Uiso 1 1 calc R . .
C25 C -0.02075(9) 0.75285(5) 0.66511(5) 0.0256(2) Uani 1 1 d . . .
N26 N -0.04965(7) 0.75825(4) 0.72174(4) 0.0261(2) Uani 1 1 d D . .
H26 H -0.0397(11) 0.7282(4) 0.7495(5) 0.045(4) Uiso 1 1 d D . .
C27 C -0.09008(9) 0.81309(5) 0.72788(5) 0.0272(2) Uani 1 1 d . . .
C28 C -0.08730(11) 0.84290(5) 0.67381(6) 0.0382(3) Uani 1 1 d . . .
H28A H -0.1105 0.8822 0.6642 0.046 Uiso 1 1 calc R . .
C29 C -0.04369(11) 0.80524(6) 0.63424(6) 0.0377(3) Uani 1 1 d . . .
H29A H -0.0326 0.8148 0.5936 0.045 Uiso 1 1 calc R . .
C30 C -0.12700(9) 0.83046(5) 0.78637(6) 0.0304(2) Uani 1 1 d . . .
C31 C -0.20184(11) 0.78295(7) 0.80018(7) 0.0471(3) Uani 1 1 d . . .
H31A H -0.1656 0.7452 0.8089 0.071 Uiso 1 1 calc R . .
H31B H -0.2589 0.7786 0.7635 0.071 Uiso 1 1 calc R . .
H31C H -0.2286 0.7948 0.8369 0.071 Uiso 1 1 calc R . .
C32 C -0.18562(11) 0.88924(6) 0.77311(7) 0.0473(3) Uani 1 1 d . . .
H32A H -0.1390 0.9200 0.7643 0.071 Uiso 1 1 calc R . .
H32B H -0.2124 0.9005 0.8100 0.071 Uiso 1 1 calc R . .
H32C H -0.2428 0.8846 0.7365 0.071 Uiso 1 1 calc R . .
C33 C -0.03833(9) 0.83764(5) 0.84431(6) 0.0319(3) Uani 1 1 d . . .
C34 C 0.06425(9) 0.83451(5) 0.84111(6) 0.0305(2) Uani 1 1 d . . .
H34A H 0.0809 0.8283 0.8012 0.037 Uiso 1 1 calc R . .
C35 C 0.14424(10) 0.84018(5) 0.89474(6) 0.0348(3) Uani 1 1 d . . .
C36 C 0.11948(12) 0.84931(7) 0.95262(7) 0.0542(4) Uani 1 1 d . . .
H36A H 0.1725 0.8528 0.9896 0.065 Uiso 1 1 calc R . .
C37 C 0.01783(13) 0.85332(9) 0.95691(7) 0.0670(5) Uani 1 1 d . . .
H37A H 0.0013 0.8598 0.9968 0.080 Uiso 1 1 calc R . .
C38 C -0.05995(12) 0.84791(7) 0.90358(7) 0.0515(4) Uani 1 1 d . . .
H38A H -0.1294 0.8512 0.9073 0.062 Uiso 1 1 calc R . .
C39 C 0.25614(10) 0.83772(5) 0.88733(6) 0.0381(3) Uani 1 1 d . . .
C40 C 0.33231(12) 0.82764(7) 0.95042(7) 0.0609(5) Uani 1 1 d . . .
H40A H 0.4024 0.8267 0.9434 0.091 Uiso 1 1 calc R . .
H40B H 0.3171 0.7899 0.9686 0.091 Uiso 1 1 calc R . .
H40C H 0.3261 0.8598 0.9796 0.091 Uiso 1 1 calc R . .
C41 C 0.28069(13) 0.89671(6) 0.85985(9) 0.0608(5) Uani 1 1 d . . .
H41A H 0.2324 0.9036 0.8195 0.091 Uiso 1 1 calc R . .
H41B H 0.3509 0.8958 0.8531 0.091 Uiso 1 1 calc R . .
H41C H 0.2744 0.9286 0.8893 0.091 Uiso 1 1 calc R . .
C42 C 0.26745(8) 0.78818(5) 0.84262(6) 0.0293(2) Uani 1 1 d . . .
N43 N 0.25694(8) 0.73104(4) 0.86043(4) 0.0287(2) Uani 1 1 d D . .
H43 H 0.2494(12) 0.7191(6) 0.8987(3) 0.050(4) Uiso 1 1 d D . .
C44 C 0.26260(8) 0.69283(5) 0.81207(5) 0.0259(2) Uani 1 1 d . . .
C45 C 0.27959(9) 0.72618(5) 0.76303(5) 0.0307(2) Uani 1 1 d . . .
H45A H 0.2881 0.7119 0.7233 0.037 Uiso 1 1 calc R . .
C46 C 0.28228(9) 0.78654(5) 0.78249(6) 0.0334(3) Uani 1 1 d . . .
H46A H 0.2926 0.8197 0.7578 0.040 Uiso 1 1 calc R . .
C47 C 0.13705(9) 0.61607(5) 0.82619(5) 0.0296(2) Uani 1 1 d . . .
N48 N 0.10068(8) 0.55976(4) 0.82902(5) 0.0336(2) Uani 1 1 d D . .
H48 H 0.1424(10) 0.5283(4) 0.8308(7) 0.063(5) Uiso 1 1 d D . .
C49 C 0.00034(9) 0.56058(5) 0.83515(5) 0.0321(3) Uani 1 1 d . . .
C50 C -0.02686(10) 0.61844(6) 0.83710(6) 0.0367(3) Uani 1 1 d . . .
H50A H -0.0919 0.6328 0.8413 0.044 Uiso 1 1 calc R . .
C51 C 0.05903(10) 0.65344(5) 0.83175(6) 0.0337(3) Uani 1 1 d . . .
H51A H 0.0618 0.6954 0.8320 0.040 Uiso 1 1 calc R . .
C52 C -0.05780(10) 0.50353(6) 0.83715(6) 0.0376(3) Uani 1 1 d . . .
C53 C -0.16895(11) 0.51729(7) 0.84075(7) 0.0463(3) Uani 1 1 d . . .
H53A H -0.2029 0.5389 0.8028 0.069 Uiso 1 1 calc R . .
H53B H -0.1692 0.5415 0.8782 0.069 Uiso 1 1 calc R . .
H53C H -0.2058 0.4803 0.8436 0.069 Uiso 1 1 calc R . .
C54 C -0.00663(14) 0.46939(7) 0.89739(7) 0.0588(4) Uani 1 1 d . . .
H54A H -0.0082 0.4936 0.9346 0.088 Uiso 1 1 calc R . .
H54B H 0.0648 0.4605 0.8962 0.088 Uiso 1 1 calc R . .
H54C H -0.0440 0.4325 0.8996 0.088 Uiso 1 1 calc R . .
C55 C -0.05852(9) 0.46803(5) 0.77682(6) 0.0340(3) Uani 1 1 d . . .
C56 C -0.09542(9) 0.49501(5) 0.71863(5) 0.0314(3) Uani 1 1 d . . .
H56A H -0.1173 0.5350 0.7179 0.038 Uiso 1 1 calc R . .
C57 C -0.10155(9) 0.46579(5) 0.66142(6) 0.0339(3) Uani 1 1 d . . .
C58 C -0.06918(11) 0.40715(6) 0.66391(8) 0.0472(4) Uani 1 1 d . . .
H58A H -0.0731 0.3857 0.6258 0.057 Uiso 1 1 calc R . .
C59 C -0.03160(12) 0.38003(6) 0.72091(9) 0.0553(4) Uani 1 1 d . . .
H59A H -0.0091 0.3402 0.7217 0.066 Uiso 1 1 calc R . .
C60 C -0.02602(11) 0.40978(6) 0.77699(8) 0.0470(4) Uani 1 1 d . . .
H60A H 0.0002 0.3903 0.8159 0.056 Uiso 1 1 calc R . .
C61 C -0.14603(11) 0.49649(6) 0.59844(6) 0.0392(3) Uani 1 1 d . . .
C62 C -0.25787(13) 0.47646(7) 0.57506(7) 0.0561(4) Uani 1 1 d . . .
H62A H -0.2976 0.4868 0.6065 0.084 Uiso 1 1 calc R . .
H62B H -0.2598 0.4336 0.5686 0.084 Uiso 1 1 calc R . .
H62C H -0.2875 0.4962 0.5351 0.084 Uiso 1 1 calc R . .
C63 C -0.08460(17) 0.47984(7) 0.54838(8) 0.0736(6) Uani 1 1 d . . .
H63A H -0.0131 0.4926 0.5627 0.110 Uiso 1 1 calc R . .
H63B H -0.1149 0.4994 0.5084 0.110 Uiso 1 1 calc R . .
H63C H -0.0868 0.4369 0.5422 0.110 Uiso 1 1 calc R . .
C64 C -0.14357(9) 0.56254(5) 0.60628(5) 0.0306(3) Uani 1 1 d . . .
N65 N -0.05185(8) 0.59283(4) 0.62025(4) 0.0281(2) Uani 1 1 d D . .
H65 H 0.0109(4) 0.5769(5) 0.6237(6) 0.042(4) Uiso 1 1 d D . .
C66 C -0.06892(9) 0.65178(5) 0.62863(5) 0.0250(2) Uani 1 1 d . . .
C67 C -0.17240(9) 0.65922(6) 0.61996(5) 0.0322(3) Uani 1 1 d . . .
H67A H -0.2070 0.6955 0.6228 0.039 Uiso 1 1 calc R . .
C68 C -0.21927(9) 0.60311(6) 0.60587(5) 0.0341(3) Uani 1 1 d . . .
H68A H -0.2909 0.5952 0.5976 0.041 Uiso 1 1 calc R . .
O70 O 0.52421(10) 0.62286(5) 0.86012(5) 0.0689(3) Uani 1 1 d . . .
C70 C 0.52961(11) 0.66886(7) 0.88952(7) 0.0486(4) Uani 1 1 d . . .
C71 C 0.53890(14) 0.72668(8) 0.85898(8) 0.0628(4) Uani 1 1 d . . .
H71A H 0.5491 0.7202 0.8161 0.094 Uiso 1 1 calc R . .
H71B H 0.5977 0.7484 0.8836 0.094 Uiso 1 1 calc R . .
H71C H 0.4761 0.7497 0.8571 0.094 Uiso 1 1 calc R . .
C72 C 0.52402(15) 0.66929(9) 0.95704(8) 0.0721(5) Uani 1 1 d . . .
H72A H 0.4552 0.6816 0.9608 0.108 Uiso 1 1 calc R . .
H72B H 0.5750 0.6970 0.9802 0.108 Uiso 1 1 calc R . .
H72C H 0.5382 0.6296 0.9747 0.108 Uiso 1 1 calc R . .
O80 O 0.2863(4) 0.6620(2) 0.9751(2) 0.0803(17) Uani 0.745(10) 1 d PD A 1
C80 C 0.2234(3) 0.6341(2) 0.99551(19) 0.055(2) Uani 0.745(10) 1 d PD A 1
C81 C 0.1247(4) 0.6612(2) 1.0022(3) 0.119(2) Uani 0.745(10) 1 d PD A 1
H81A H 0.1221 0.7023 0.9878 0.179 Uiso 0.745(10) 1 calc PR A 1
H81B H 0.1199 0.6600 1.0466 0.179 Uiso 0.745(10) 1 calc PR A 1
H81C H 0.0673 0.6392 0.9765 0.179 Uiso 0.745(10) 1 calc PR A 1
C82 C 0.2415(5) 0.57014(15) 1.0117(2) 0.0908(13) Uani 0.745(10) 1 d PD A 1
H82A H 0.1908 0.5461 0.9829 0.136 Uiso 0.745(10) 1 calc PR A 1
H82B H 0.2348 0.5634 1.0553 0.136 Uiso 0.745(10) 1 calc PR A 1
H82C H 0.3108 0.5591 1.0077 0.136 Uiso 0.745(10) 1 calc PR A 1
O80' O 0.2804(12) 0.6580(5) 0.9708(7) 0.059(4) Uiso 0.255(10) 1 d PD A 2
C80' C 0.2204(13) 0.6364(6) 0.9983(7) 0.075(9) Uiso 0.255(10) 1 d PD A 2
C81' C 0.1667(9) 0.6715(4) 1.0385(6) 0.075(3) Uiso 0.255(10) 1 d PD A 2
H81D H 0.2033 0.6682 1.0827 0.113 Uiso 0.255(10) 1 calc PR A 2
H81E H 0.0964 0.6567 1.0340 0.113 Uiso 0.255(10) 1 calc PR A 2
H81F H 0.1646 0.7130 1.0255 0.113 Uiso 0.255(10) 1 calc PR A 2
C82' C 0.1960(11) 0.5729(4) 0.9944(5) 0.074(3) Uiso 0.255(10) 1 d PD A 2
H82D H 0.1235 0.5674 0.9738 0.111 Uiso 0.255(10) 1 calc PR A 2
H82E H 0.2087 0.5561 1.0370 0.111 Uiso 0.255(10) 1 calc PR A 2
H82F H 0.2393 0.5528 0.9697 0.111 Uiso 0.255(10) 1 calc PR A 2
O90 O 0.27169(15) 0.47973(9) 0.88647(11) 0.0672(6) Uani 0.771(5) 1 d PD B 1
C90 C 0.3471(3) 0.46699(13) 0.86600(14) 0.0458(12) Uani 0.771(5) 1 d PD B 1
C91 C 0.4518(2) 0.47892(16) 0.90297(18) 0.0944(11) Uani 0.771(5) 1 d PD B 1
H91A H 0.4479 0.4948 0.9444 0.142 Uiso 0.771(5) 1 calc PR B 1
H91B H 0.4855 0.5077 0.8805 0.142 Uiso 0.771(5) 1 calc PR B 1
H91C H 0.4914 0.4421 0.9086 0.142 Uiso 0.771(5) 1 calc PR B 1
C92 C 0.3339(3) 0.44004(11) 0.80275(10) 0.0721(10) Uani 0.771(5) 1 d PD B 1
H92A H 0.2611 0.4313 0.7862 0.108 Uiso 0.771(5) 1 calc PR B 1
H92B H 0.3737 0.4034 0.8058 0.108 Uiso 0.771(5) 1 calc PR B 1
H92C H 0.3581 0.4676 0.7743 0.108 Uiso 0.771(5) 1 calc PR B 1
O90' O 0.2651(6) 0.4675(4) 0.8603(4) 0.074(2) Uiso 0.229(5) 1 d PD B 2
C90' C 0.3570(11) 0.4656(7) 0.8650(6) 0.084(8) Uiso 0.229(5) 1 d PD B 2
C91' C 0.4274(9) 0.4536(6) 0.9269(5) 0.097(4) Uiso 0.229(5) 1 d PD B 2
H91D H 0.4784 0.4853 0.9366 0.146 Uiso 0.229(5) 1 calc PR B 2
H91E H 0.4624 0.4158 0.9249 0.146 Uiso 0.229(5) 1 calc PR B 2
H91F H 0.3878 0.4518 0.9599 0.146 Uiso 0.229(5) 1 calc PR B 2
C92' C 0.4048(6) 0.4689(4) 0.8098(3) 0.056(2) Uiso 0.229(5) 1 d PD B 2
H92D H 0.4382 0.4312 0.8048 0.085 Uiso 0.229(5) 1 calc PR B 2
H92E H 0.4561 0.5006 0.8163 0.085 Uiso 0.229(5) 1 calc PR B 2
H92F H 0.3519 0.4772 0.7718 0.085 Uiso 0.229(5) 1 calc PR B 2

loop_
_atom_site_aniso_label
_atom_site_aniso_U_11
_atom_site_aniso_U_22
_atom_site_aniso_U_33
_atom_site_aniso_U_23
_atom_site_aniso_U_13
_atom_site_aniso_U_12
C1 0.0270(6) 0.0260(6) 0.0314(6) -0.0036(4) 0.0034(5) 0.0014(5)
C2 0.0296(6) 0.0232(6) 0.0385(6) -0.0053(5) 0.0031(5) 0.0044(5)
N3 0.0302(6) 0.0357(6) 0.0374(6) -0.0124(4) 0.0037(4) 0.0060(5)
C4 0.0428(7) 0.0335(7) 0.0364(6) -0.0084(5) 0.0046(6) 0.0153(6)
C5 0.0503(8) 0.0315(7) 0.0363(7) -0.0113(5) -0.0020(6) 0.0096(6)
C6 0.0364(7) 0.0292(6) 0.0421(7) -0.0059(5) -0.0008(5) 0.0026(5)
C7 0.0441(8) 0.0553(9) 0.0404(7) -0.0092(6) 0.0071(6) 0.0238(7)
C8 0.0777(12) 0.0592(10) 0.0530(9) -0.0184(7) 0.0218(9) 0.0226(9)
C9 0.0540(10) 0.0893(13) 0.0623(10) 0.0032(9) 0.0142(8) 0.0439(10)
C10 0.0286(7) 0.0603(9) 0.0335(6) -0.0146(6) 0.0070(5) 0.0126(6)
C11 0.0219(6) 0.0494(8) 0.0318(6) -0.0097(5) 0.0059(5) 0.0006(5)
C12 0.0222(6) 0.0497(8) 0.0317(6) -0.0123(5) 0.0093(5) -0.0052(5)
C13 0.0279(7) 0.0617(9) 0.0539(8) -0.0178(7) 0.0107(6) -0.0121(7)
C14 0.0241(7) 0.0851(13) 0.0702(10) -0.0276(9) 0.0023(7) -0.0076(8)
C15 0.0260(7) 0.0849(13) 0.0494(8) -0.0211(8) -0.0009(6) 0.0145(7)
C16 0.0262(6) 0.0420(7) 0.0344(6) -0.0019(5) 0.0084(5) -0.0078(5)
C17 0.0426(8) 0.0859(12) 0.0426(8) 0.0069(7) 0.0141(7) -0.0210(8)
C18 0.0390(8) 0.0369(7) 0.0698(10) -0.0038(7) 0.0103(7) -0.0135(6)
C19 0.0226(5) 0.0301(6) 0.0272(5) -0.0002(4) 0.0053(4) -0.0005(5)
N20 0.0245(5) 0.0289(5) 0.0269(5) -0.0069(4) 0.0058(4) -0.0057(4)
C21 0.0207(5) 0.0239(5) 0.0275(5) -0.0015(4) 0.0033(4) 0.0002(4)
C22 0.0231(5) 0.0302(6) 0.0290(5) -0.0057(4) 0.0010(4) -0.0033(5)
C23 0.0273(6) 0.0359(6) 0.0248(5) -0.0044(4) 0.0054(4) 0.0010(5)
C24 0.0230(5) 0.0241(5) 0.0254(5) -0.0014(4) 0.0040(4) -0.0009(4)
C25 0.0244(5) 0.0255(6) 0.0269(5) -0.0023(4) 0.0056(4) -0.0012(4)
N26 0.0278(5) 0.0237(5) 0.0265(5) -0.0002(4) 0.0052(4) 0.0025(4)
C27 0.0212(5) 0.0243(6) 0.0355(6) -0.0044(4) 0.0051(4) 0.0008(4)
C28 0.0430(8) 0.0250(6) 0.0493(7) 0.0062(5) 0.0160(6) 0.0081(5)
C29 0.0476(8) 0.0329(7) 0.0362(6) 0.0066(5) 0.0169(6) 0.0061(6)
C30 0.0213(5) 0.0321(6) 0.0384(6) -0.0081(5) 0.0078(5) 0.0015(5)
C31 0.0392(8) 0.0556(9) 0.0509(8) -0.0147(7) 0.0196(6) -0.0154(7)
C32 0.0355(7) 0.0469(8) 0.0590(9) -0.0116(7) 0.0090(6) 0.0158(6)
C33 0.0254(6) 0.0319(6) 0.0380(6) -0.0113(5) 0.0063(5) 0.0025(5)
C34 0.0262(6) 0.0290(6) 0.0361(6) -0.0103(5) 0.0065(5) 0.0024(5)
C35 0.0277(6) 0.0307(6) 0.0432(7) -0.0146(5) 0.0020(5) 0.0025(5)
C36 0.0406(8) 0.0766(11) 0.0411(8) -0.0250(7) -0.0006(6) 0.0035(8)
C37 0.0494(10) 0.1112(15) 0.0417(8) -0.0300(9) 0.0126(7) 0.0031(10)
C38 0.0353(8) 0.0769(11) 0.0445(8) -0.0214(7) 0.0134(6) 0.0030(7)
C39 0.0253(6) 0.0311(6) 0.0536(8) -0.0189(6) -0.0005(5) 0.0006(5)
C40 0.0379(8) 0.0701(10) 0.0629(9) -0.0407(8) -0.0150(7) 0.0129(7)
C41 0.0432(9) 0.0345(8) 0.1076(14) -0.0193(8) 0.0230(9) -0.0068(7)
C42 0.0184(5) 0.0260(6) 0.0411(6) -0.0075(5) 0.0014(5) 0.0004(4)
N43 0.0273(5) 0.0287(5) 0.0301(5) -0.0078(4) 0.0065(4) -0.0013(4)
C44 0.0218(5) 0.0254(6) 0.0296(5) -0.0065(4) 0.0033(4) 0.0004(4)
C45 0.0278(6) 0.0331(6) 0.0301(6) -0.0031(5) 0.0039(5) 0.0017(5)
C46 0.0279(6) 0.0277(6) 0.0425(7) 0.0034(5) 0.0032(5) 0.0009(5)
C47 0.0284(6) 0.0272(6) 0.0320(6) 0.0004(5) 0.0040(5) -0.0012(5)
N48 0.0315(6) 0.0248(5) 0.0438(6) 0.0019(4) 0.0067(5) -0.0013(4)
C49 0.0310(6) 0.0355(7) 0.0292(6) 0.0051(5) 0.0049(5) -0.0036(5)
C50 0.0292(6) 0.0384(7) 0.0430(7) 0.0014(5) 0.0089(5) 0.0006(5)
C51 0.0308(6) 0.0275(6) 0.0426(7) 0.0011(5) 0.0074(5) 0.0007(5)
C52 0.0388(7) 0.0379(7) 0.0359(6) 0.0076(5) 0.0075(5) -0.0082(6)
C53 0.0438(8) 0.0563(9) 0.0431(7) -0.0023(6) 0.0187(6) -0.0140(7)
C54 0.0684(11) 0.0535(9) 0.0502(9) 0.0236(7) 0.0037(8) -0.0133(8)
C55 0.0258(6) 0.0293(6) 0.0478(7) 0.0046(5) 0.0099(5) -0.0069(5)
C56 0.0344(6) 0.0227(6) 0.0411(6) -0.0008(5) 0.0171(5) -0.0055(5)
C57 0.0300(6) 0.0273(6) 0.0505(7) -0.0086(5) 0.0217(6) -0.0114(5)
C58 0.0372(8) 0.0348(7) 0.0743(10) -0.0187(7) 0.0222(7) -0.0052(6)
C59 0.0404(9) 0.0295(7) 0.0943(13) -0.0062(8) 0.0111(8) 0.0058(6)
C60 0.0301(7) 0.0342(7) 0.0733(10) 0.0096(7) 0.0036(7) -0.0015(6)
C61 0.0541(8) 0.0350(7) 0.0357(6) -0.0129(5) 0.0253(6) -0.0204(6)
C62 0.0722(11) 0.0540(9) 0.0379(7) -0.0043(6) 0.0026(7) -0.0372(8)
C63 0.1270(17) 0.0466(9) 0.0712(11) -0.0253(8) 0.0739(12) -0.0290(10)
C64 0.0350(6) 0.0347(6) 0.0250(5) -0.0049(5) 0.0129(5) -0.0139(5)
N65 0.0256(5) 0.0266(5) 0.0341(5) -0.0036(4) 0.0106(4) -0.0046(4)
C66 0.0252(5) 0.0256(6) 0.0252(5) -0.0028(4) 0.0078(4) -0.0025(4)
C67 0.0255(6) 0.0368(7) 0.0353(6) -0.0023(5) 0.0088(5) -0.0002(5)
C68 0.0251(6) 0.0470(7) 0.0317(6) -0.0035(5) 0.0094(5) -0.0109(5)
O70 0.0781(9) 0.0573(7) 0.0595(7) -0.0122(5) -0.0109(6) 0.0063(6)
C70 0.0307(7) 0.0571(9) 0.0513(8) -0.0076(7) -0.0058(6) -0.0022(6)
C71 0.0505(10) 0.0619(11) 0.0688(11) 0.0007(8) -0.0027(8) -0.0034(8)
C72 0.0648(12) 0.0913(14) 0.0590(10) -0.0101(9) 0.0107(9) -0.0257(10)
O80 0.0638(18) 0.135(3) 0.0414(14) 0.0182(12) 0.0095(10) -0.0299(14)
C80 0.051(2) 0.089(4) 0.0301(15) 0.0076(10) 0.0186(11) 0.0009(12)
C81 0.104(4) 0.172(4) 0.103(4) 0.035(3) 0.068(3) 0.050(3)
C82 0.094(3) 0.098(2) 0.089(3) 0.0202(19) 0.037(3) 0.006(2)
O90 0.0775(13) 0.0650(11) 0.0594(12) 0.0042(9) 0.0159(10) 0.0269(9)
C90 0.063(2) 0.0271(12) 0.0456(15) 0.0088(8) 0.0069(10) 0.0144(10)
C91 0.079(2) 0.084(2) 0.108(3) -0.0212(19) -0.0066(19) -0.0002(17)
C92 0.100(2) 0.0586(16) 0.0555(13) -0.0016(11) 0.0128(13) 0.0231(15)

loop_
_atom_type_symbol
_atom_type_description
_atom_type_scat_dispersion_real
_atom_type_scat_dispersion_imag
_atom_type_scat_source
C C 0.0033 0.0016 'International Tables Vol C Tables 4.2.6.8 and 6.1.1.4'
H H 0.0000 0.0000 'International Tables Vol C Tables 4.2.6.8 and 6.1.1.4'
N N 0.0061 0.0033 'International Tables Vol C Tables 4.2.6.8 and 6.1.1.4'
O O 0.0106 0.0060 'International Tables Vol C Tables 4.2.6.8 and 6.1.1.4'

loop_
_geom_angle_atom_site_label_1
_geom_angle_atom_site_label_2
_geom_angle_atom_site_label_3
_geom_angle
_geom_angle_site_symmetry_1
_geom_angle_site_symmetry_3
_geom_angle_publ_flag
C44 C1 C2 109.13(9) . . ?
C44 C1 C47 110.38(9) . . ?
C2 C1 C47 111.41(10) . . ?
C6 C2 N3 107.40(11) . . ?
C6 C2 C1 132.26(12) . . ?
N3 C2 C1 120.09(10) . . ?
C2 N3 C4 110.65(11) . . ?
C5 C4 N3 106.55(11) . . ?
C5 C4 C7 133.14(12) . . ?
N3 C4 C7 120.07(12) . . ?
C4 C5 C6 108.18(11) . . ?
C2 C6 C5 107.20(12) . . ?
C4 C7 C10 108.19(10) . . ?
C4 C7 C9 109.44(12) . . ?
C10 C7 C9 112.74(14) . . ?
C4 C7 C8 109.07(13) . . ?
C10 C7 C8 109.09(12) . . ?
C9 C7 C8 108.25(12) . . ?
C15 C10 C11 117.06(14) . . ?
C15 C10 C7 124.26(13) . . ?
C11 C10 C7 118.68(12) . . ?
C12 C11 C10 123.04(12) . . ?
C11 C12 C13 118.04(13) . . ?
C11 C12 C16 121.87(11) . . ?
C13 C12 C16 120.06(13) . . ?
C14 C13 C12 120.16(15) . . ?
C13 C14 C15 121.02(14) . . ?
C14 C15 C10 120.68(14) . . ?
C19 C16 C17 108.98(10) . . ?
C19 C16 C18 109.68(10) . . ?
C17 C16 C18 108.78(11) . . ?
C19 C16 C12 110.00(10) . . ?
C17 C16 C12 108.78(11) . . ?
C18 C16 C12 110.59(11) . . ?
C23 C19 N20 106.20(10) . . ?
C23 C19 C16 132.17(10) . . ?
N20 C19 C16 121.24(10) . . ?
C21 N20 C19 110.95(9) . . ?
C22 C21 N20 106.96(9) . . ?
C22 C21 C24 132.57(10) . . ?
N20 C21 C24 120.30(9) . . ?
C21 C22 C23 107.61(10) . . ?
C19 C23 C22 108.28(10) . . ?
C25 C24 C21 112.99(9) . . ?
C25 C24 C66 109.89(9) . . ?
C21 C24 C66 112.77(9) . . ?
C29 C25 N26 106.62(10) . . ?
C29 C25 C24 133.62(10) . . ?
N26 C25 C24 119.55(9) . . ?
C25 N26 C27 111.16(9) . . ?
C28 C27 N26 106.25(10) . . ?
C28 C27 C30 132.12(11) . . ?
N26 C27 C30 121.63(10) . . ?
C27 C28 C29 108.37(11) . . ?
C25 C29 C28 107.60(10) . . ?
C27 C30 C33 112.44(9) . . ?
C27 C30 C32 108.26(10) . . ?
C33 C30 C32 109.33(10) . . ?
C27 C30 C31 108.99(9) . . ?
C33 C30 C31 109.32(11) . . ?
C32 C30 C31 108.40(11) . . ?
C34 C33 C38 117.26(12) . . ?
C34 C33 C30 123.09(10) . . ?
C38 C33 C30 119.65(11) . . ?
C33 C34 C35 122.29(11) . . ?
C36 C35 C34 118.59(12) . . ?
C36 C35 C39 122.02(12) . . ?
C34 C35 C39 119.37(11) . . ?
C37 C36 C35 120.20(13) . . ?
C38 C37 C36 120.44(13) . . ?
C37 C38 C33 121.20(13) . . ?
C42 C39 C41 109.77(12) . . ?
C42 C39 C40 108.87(10) . . ?
C41 C39 C40 108.78(12) . . ?
C42 C39 C35 109.20(10) . . ?
C41 C39 C35 107.76(11) . . ?
C40 C39 C35 112.44(12) . . ?
C46 C42 N43 106.90(10) . . ?
C46 C42 C39 133.68(12) . . ?
N43 C42 C39 119.34(11) . . ?
C42 N43 C44 110.71(9) . . ?
C45 C44 N43 107.07(10) . . ?
C45 C44 C1 131.99(10) . . ?
N43 C44 C1 120.85(10) . . ?
C44 C45 C46 107.26(10) . . ?
C42 C46 C45 108.04(10) . . ?
C51 C47 N48 106.74(11) . . ?
C51 C47 C1 131.87(11) . . ?
N48 C47 C1 121.39(10) . . ?
C47 N48 C49 110.72(10) . . ?
C50 C49 N48 106.72(11) . . ?
C50 C49 C52 132.74(12) . . ?
N48 C49 C52 120.52(11) . . ?
C49 C50 C51 108.02(11) . . ?
C47 C51 C50 107.79(11) . . ?
C49 C52 C53 109.61(11) . . ?
C49 C52 C55 109.32(10) . . ?
C53 C52 C55 108.87(11) . . ?
C49 C52 C54 108.46(11) . . ?
C53 C52 C54 108.21(11) . . ?
C55 C52 C54 112.33(12) . . ?
C60 C55 C56 117.89(12) . . ?
C60 C55 C52 123.46(12) . . ?
C56 C55 C52 118.64(11) . . ?
C55 C56 C57 122.71(11) . . ?
C58 C57 C56 117.40(13) . . ?
C58 C57 C61 121.54(11) . . ?
C56 C57 C61 121.03(11) . . ?
C59 C58 C57 120.65(13) . . ?
C58 C59 C60 121.02(13) . . ?
C59 C60 C55 120.32(14) . . ?
C64 C61 C57 110.80(9) . . ?
C64 C61 C62 109.06(12) . . ?
C57 C61 C62 108.68(10) . . ?
C64 C61 C63 108.69(10) . . ?
C57 C61 C63 110.80(13) . . ?
C62 C61 C63 108.76(12) . . ?
C68 C64 N65 106.68(10) . . ?
C68 C64 C61 132.13(11) . . ?
N65 C64 C61 121.08(11) . . ?
C66 N65 C64 110.38(10) . . ?
C67 C66 N65 107.11(10) . . ?
C67 C66 C24 131.40(10) . . ?
N65 C66 C24 121.42(10) . . ?
C66 C67 C68 107.74(11) . . ?
C64 C68 C67 108.09(11) . . ?
O70 C70 C72 120.95(16) . . ?
O70 C70 C71 121.49(15) . . ?
C72 C70 C71 117.54(15) . . ?
O80 C80 C81 121.3(4) . . ?
O80 C80 C82 120.1(4) . . ?
C81 C80 C82 118.5(3) . . ?
O80' C80' C82' 122.2(11) . . ?
O80' C80' C81' 122.3(11) . . ?
C82' C80' C81' 115.5(10) . . ?
O90 C90 C91 121.1(3) . . ?
O90 C90 C92 119.7(3) . . ?
C91 C90 C92 119.2(3) . . ?
O90' C90' C92' 122.6(11) . . ?
O90' C90' C91' 120.9(11) . . ?
C92' C90' C91' 116.2(10) . . ?

loop_
_geom_bond_atom_site_label_1
_geom_bond_atom_site_label_2
_geom_bond_distance
_geom_bond_site_symmetry_2
_geom_bond_publ_flag
C1 C44 1.5075(16) . ?
C1 C2 1.5111(16) . ?
C1 C47 1.5114(16) . ?
C2 C6 1.3670(16) . ?
C2 N3 1.3679(16) . ?
N3 C4 1.3707(15) . ?
C4 C5 1.370(2) . ?
C4 C7 1.514(2) . ?
C5 C6 1.4206(19) . ?
C7 C10 1.527(2) . ?
C7 C9 1.541(2) . ?
C7 C8 1.5443(19) . ?
C10 C15 1.400(2) . ?
C10 C11 1.4020(18) . ?
C11 C12 1.3803(18) . ?
C12 C13 1.3998(18) . ?
C12 C16 1.5419(18) . ?
C13 C14 1.379(2) . ?
C14 C15 1.379(2) . ?
C16 C19 1.5073(16) . ?
C16 C17 1.5395(17) . ?
C16 C18 1.5414(19) . ?
C19 C23 1.3704(16) . ?
C19 N20 1.3764(14) . ?
N20 C21 1.3696(14) . ?
C21 C22 1.3674(15) . ?
C21 C24 1.5057(14) . ?
C22 C23 1.4188(16) . ?
C24 C25 1.5004(15) . ?
C24 C66 1.5058(15) . ?
C25 C29 1.3640(16) . ?
C25 N26 1.3715(14) . ?
N26 C27 1.3718(14) . ?
C27 C28 1.3615(17) . ?
C27 C30 1.5105(15) . ?
C28 C29 1.4217(17) . ?
C30 C33 1.5363(17) . ?
C30 C32 1.5388(18) . ?
C30 C31 1.5410(18) . ?
C33 C34 1.3872(16) . ?
C33 C38 1.3981(17) . ?
C34 C35 1.4035(17) . ?
C35 C36 1.3826(19) . ?
C35 C39 1.5370(17) . ?
C36 C37 1.383(2) . ?
C37 C38 1.382(2) . ?
C39 C42 1.5122(16) . ?
C39 C41 1.527(2) . ?
C39 C40 1.535(2) . ?
C42 C46 1.3625(16) . ?
C42 N43 1.3663(15) . ?
N43 C44 1.3751(14) . ?
C44 C45 1.3639(16) . ?
C45 C46 1.4286(17) . ?
C47 C51 1.3671(17) . ?
C47 N48 1.3704(15) . ?
N48 C49 1.3740(16) . ?
C49 C50 1.3625(17) . ?
C49 C52 1.5122(17) . ?
C50 C51 1.4188(17) . ?
C52 C53 1.5339(19) . ?
C52 C55 1.5348(18) . ?
C52 C54 1.5445(18) . ?
C55 C60 1.3882(18) . ?
C55 C56 1.3929(17) . ?
C56 C57 1.3938(16) . ?
C57 C58 1.3936(19) . ?
C57 C61 1.5334(19) . ?
C58 C59 1.375(2) . ?
C59 C60 1.379(2) . ?
C61 C64 1.5046(17) . ?
C61 C62 1.536(2) . ?
C61 C63 1.5436(18) . ?
C64 C68 1.3639(18) . ?
C64 N65 1.3779(15) . ?
N65 C66 1.3728(14) . ?
C66 C67 1.3626(16) . ?
C67 C68 1.4197(17) . ?
O70 C70 1.2154(18) . ?
C70 C72 1.484(2) . ?
C70 C71 1.485(2) . ?
O80 C80 1.208(4) . ?
C80 C81 1.488(5) . ?
C80 C82 1.497(5) . ?
O80' C80' 1.202(12) . ?
C80' C82' 1.473(12) . ?
C80' C81' 1.477(12) . ?
O90 C90 1.220(4) . ?
C90 C91 1.476(4) . ?
C90 C92 1.478(4) . ?
O90' C90' 1.208(13) . ?
C90' C92' 1.477(12) . ?
C90' C91' 1.486(12) . ?
